data_4000646
_journal_name_full 'Chemistry of Materials'
_journal_paper_doi 10.1021/cm051561y
_journal_year 2005
_chemical_formula_moiety 'C24 H30 Br2 N2 S2 '
_chemical_formula_sum 'C24 H30 Br2 N2 S2'
_chemical_formula_weight 570.44
_space_group_IT_number 2
_space_group_name_Hall '-P 1'
_space_group_name_H-M_alt 'P -1'
_symmetry_cell_setting triclinic
_symmetry_Int_Tables_number 2
_symmetry_space_group_name_Hall '-P 1'
_symmetry_space_group_name_H-M 'P -1'
_cell_angle_alpha 79.169(5)
_cell_angle_beta 86.376(7)
_cell_angle_gamma 90.256(8)
_cell_formula_units_Z 2
_cell_length_a 9.220(3)
_cell_length_b 11.433(3)
_cell_length_c 11.776(3)
_cell_measurement_temperature 113.1
_cell_volume 1216.6(6)
_exptl_crystal_density_diffrn 1.557
_cod_original_formula_sum 'C24 H30 Br2 N2 S2 '
_cod_database_code 4000646

loop_
_symmetry_equiv_pos_as_xyz
x,y,z
-x,-y,-z

loop_
_atom_site_label
_atom_site_type_symbol
_atom_site_fract_x
_atom_site_fract_y
_atom_site_fract_z
_atom_site_U_iso_or_equiv
_atom_site_adp_type
_atom_site_occupancy
_atom_site_symmetry_multiplicity
_atom_site_calc_flag
_atom_site_refinement_flags
_atom_site_disorder_assembly
_atom_site_disorder_group
Br(1) Br 0.30862(4) -0.28782(3) 0.10925(3) 0.02352(12) Uani 1.00 1 d . . .
Br(2) Br 1.11688(4) -0.10077(4) 0.89248(3) 0.02386(12) Uani 1.00 1 d . . .
S(1) S 0.49596(10) -0.17840(8) 0.27490(7) 0.0178(2) Uani 1.00 1 d . . .
S(2) S 0.92052(9) -0.07708(8) 0.68594(7) 0.0159(2) Uani 1.00 1 d . . .
N(1) N 0.6511(3) -0.0768(3) 0.4282(3) 0.0179(7) Uani 1.00 1 d . . .
N(2) N 0.7342(4) -0.0574(3) 0.5091(3) 0.0200(8) Uani 1.00 1 d . . .
C(1) C 0.3844(4) -0.1572(3) 0.1618(3) 0.0187(9) Uani 1.00 1 d . . .
C(2) C 0.3607(4) -0.0404(3) 0.1196(3) 0.0197(9) Uani 1.00 1 d . . .
C(3) C 0.4326(4) 0.0373(3) 0.1791(3) 0.0173(8) Uani 1.00 1 d . . .
C(4) C 0.5117(4) -0.0251(3) 0.2673(3) 0.0161(8) Uani 1.00 1 d . . .
C(5) C 0.4177(4) 0.1706(3) 0.1497(3) 0.0193(9) Uani 1.00 1 d . . .
C(6) C 0.3184(4) 0.2152(4) 0.0528(3) 0.0204(9) Uani 1.00 1 d . . .
C(7) C 0.3015(4) 0.3498(4) 0.0302(3) 0.0238(10) Uani 1.00 1 d . . .
C(8) C 0.2048(5) 0.3924(4) -0.0695(3) 0.0233(9) Uani 1.00 1 d . . .
C(9) C 0.1809(5) 0.5255(4) -0.0916(4) 0.0263(10) Uani 1.00 1 d . . .
C(10) C 0.0858(5) 0.5658(4) -0.1929(4) 0.0333(12) Uani 1.00 1 d . . .
C(11) C 0.5990(4) 0.0144(3) 0.3519(3) 0.0153(8) Uani 1.00 1 d . . .
C(12) C 0.6311(4) 0.1314(3) 0.3576(3) 0.0184(8) Uani 1.00 1 d . . .
C(13) C 0.7183(4) 0.1527(3) 0.4435(3) 0.0191(9) Uani 1.00 1 d . . .
C(14) C 0.7696(4) 0.0556(3) 0.5181(3) 0.0145(8) Uani 1.00 1 d . . .
C(15) C 0.8659(4) 0.0597(3) 0.6116(3) 0.0149(8) Uani 1.00 1 d . . .
C(16) C 0.9228(4) 0.1531(3) 0.6560(3) 0.0172(8) Uani 1.00 1 d . . .
C(17) C 1.0112(4) 0.1132(3) 0.7496(3) 0.0205(9) Uani 1.00 1 d . . .
C(18) C 1.0180(4) -0.0085(4) 0.7743(3) 0.0195(9) Uani 1.00 1 d . . .
C(19) C 0.9006(4) 0.2847(3) 0.6110(3) 0.0190(9) Uani 1.00 1 d . . .
C(20) C 0.9944(4) 0.3342(3) 0.5002(3) 0.0197(9) Uani 1.00 1 d . . .
C(21) C 1.1555(4) 0.3408(3) 0.5203(3) 0.0194(9) Uani 1.00 1 d . . .
C(22) C 1.2480(4) 0.3876(4) 0.4089(4) 0.0242(10) Uani 1.00 1 d . . .
C(23) C 1.4089(5) 0.3833(4) 0.4271(4) 0.0314(11) Uani 1.00 1 d . . .
C(24) C 1.5024(5) 0.4440(4) 0.3203(4) 0.0329(11) Uani 1.00 1 d . . .
H(1) H 0.3026(4) -0.0138(3) 0.0562(3) 0.0238(13) Uiso 1.00 1 c . . .
H(2) H 0.3789(4) 0.1968(3) 0.2171(3) 0.0230(13) Uiso 1.00 1 c . . .
H(3) H 0.5115(4) 0.2053(3) 0.1278(3) 0.0231(13) Uiso 1.00 1 c . . .
H(4) H 0.2255(4) 0.1780(4) 0.0725(3) 0.0241(13) Uiso 1.00 1 c . . .
H(5) H 0.3593(4) 0.1931(4) -0.0160(3) 0.0241(13) Uiso 1.00 1 c . . .
H(6) H 0.2583(4) 0.3718(4) 0.0983(3) 0.028(1) Uiso 1.00 1 c . . .
H(7) H 0.3945(4) 0.3872(4) 0.0121(3) 0.028(1) Uiso 1.00 1 c . . .
H(8) H 0.1130(5) 0.3529(4) -0.0520(3) 0.027(1) Uiso 1.00 1 c . . .
H(9) H 0.2496(5) 0.3718(4) -0.1377(3) 0.027(1) Uiso 1.00 1 c . . .
H(10) H 0.1353(5) 0.5465(4) -0.0238(4) 0.031(1) Uiso 1.00 1 c . . .
H(11) H 0.2724(5) 0.5654(4) -0.1090(4) 0.031(1) Uiso 1.00 1 c . . .
H(12) H -0.0060(5) 0.5261(4) -0.1762(4) 0.039(2) Uiso 1.00 1 c . . .
H(13) H 0.1312(5) 0.5460(4) -0.2612(4) 0.039(2) Uiso 1.00 1 c . . .
H(14) H 0.0725(5) 0.6495(4) -0.2041(4) 0.039(2) Uiso 1.00 1 c . . .
H(15) H 0.5942(4) 0.1957(3) 0.3045(3) 0.0216(13) Uiso 1.00 1 c . . .
H(16) H 0.7419(4) 0.2316(3) 0.4514(3) 0.0230(13) Uiso 1.00 1 c . . .
H(17) H 1.0597(4) 0.1646(3) 0.7901(3) 0.0245(13) Uiso 1.00 1 c . . .
H(18) H 0.8013(4) 0.2961(3) 0.5956(3) 0.0233(13) Uiso 1.00 1 c . . .
H(19) H 0.9241(4) 0.3272(3) 0.6696(3) 0.0234(13) Uiso 1.00 1 c . . .
H(20) H 0.9818(4) 0.2844(3) 0.4453(3) 0.0237(13) Uiso 1.00 1 c . . .
H(21) H 0.9626(4) 0.4122(3) 0.4700(3) 0.0237(13) Uiso 1.00 1 c . . .
H(22) H 1.1869(4) 0.2633(3) 0.5525(3) 0.0232(13) Uiso 1.00 1 c . . .
H(23) H 1.1687(4) 0.3926(3) 0.5733(3) 0.0231(13) Uiso 1.00 1 c . . .
H(24) H 1.2289(4) 0.3397(4) 0.3537(4) 0.028(1) Uiso 1.00 1 c . . .
H(25) H 1.2221(4) 0.4675(4) 0.3800(4) 0.028(1) Uiso 1.00 1 c . . .
H(26) H 1.4368(5) 0.3025(4) 0.4471(4) 0.036(2) Uiso 1.00 1 c . . .
H(27) H 1.4259(5) 0.4232(4) 0.4890(4) 0.036(2) Uiso 1.00 1 c . . .
H(28) H 1.4869(5) 0.4047(4) 0.2577(4) 0.038(2) Uiso 1.00 1 c . . .
H(29) H 1.4765(5) 0.5252(4) 0.2999(4) 0.038(2) Uiso 1.00 1 c . . .
H(30) H 1.6020(5) 0.4392(4) 0.3366(4) 0.038(2) Uiso 1.00 1 c . . .

loop_
_atom_site_aniso_label
_atom_site_aniso_U_11
_atom_site_aniso_U_22
_atom_site_aniso_U_33
_atom_site_aniso_U_12
_atom_site_aniso_U_13
_atom_site_aniso_U_23
Br(1) 0.0289(2) 0.0238(3) 0.0194(2) 0.0006(2) -0.0067(2) -0.0062(2)
Br(2) 0.0244(2) 0.0283(3) 0.0175(2) 0.0039(2) -0.0101(2) 0.0022(2)
S(1) 0.0224(4) 0.0161(4) 0.0149(4) 0.0044(3) -0.0066(3) -0.0014(3)
S(2) 0.0184(4) 0.0144(4) 0.0139(4) 0.0030(3) -0.0044(3) 0.0012(3)
N(1) 0.022(2) 0.014(1) 0.017(1) 0.0038(12) -0.0089(12) -0.0002(12)
N(2) 0.025(2) 0.016(2) 0.019(2) 0.0022(12) -0.0075(12) 0.0001(12)
C(1) 0.020(2) 0.021(2) 0.015(2) 0.005(1) -0.0037(13) -0.002(1)
C(2) 0.022(2) 0.023(2) 0.013(2) 0.004(1) -0.0062(13) 0.001(1)
C(3) 0.017(2) 0.023(2) 0.012(2) 0.004(1) -0.0023(12) -0.000(1)
C(4) 0.019(2) 0.015(2) 0.013(2) 0.0043(13) -0.0040(13) 0.0002(13)
C(5) 0.019(2) 0.022(2) 0.016(2) 0.002(1) -0.0093(13) -0.000(1)
C(6) 0.020(2) 0.023(2) 0.016(2) 0.003(1) -0.0088(13) 0.002(1)
C(7) 0.026(2) 0.025(2) 0.018(2) 0.006(2) -0.005(2) 0.001(2)
C(8) 0.027(2) 0.025(2) 0.016(2) 0.007(2) -0.007(1) 0.001(2)
C(9) 0.028(2) 0.027(2) 0.022(2) 0.008(2) -0.004(2) 0.002(2)
C(10) 0.042(3) 0.031(2) 0.025(2) 0.016(2) -0.012(2) 0.002(2)
C(11) 0.013(2) 0.018(2) 0.013(2) 0.0054(13) -0.0025(12) 0.0006(13)
C(12) 0.019(2) 0.016(2) 0.018(2) 0.0053(13) -0.0069(13) 0.003(1)
C(13) 0.021(2) 0.015(2) 0.021(2) -0.000(1) -0.007(1) -0.002(1)
C(14) 0.014(2) 0.016(2) 0.014(2) 0.0036(12) -0.0030(12) -0.0024(13)
C(15) 0.018(2) 0.015(2) 0.011(2) 0.0042(13) -0.0028(12) -0.0004(12)
C(16) 0.018(2) 0.015(2) 0.018(2) 0.0017(13) -0.0026(13) 0.0000(13)
C(17) 0.021(2) 0.020(2) 0.020(2) 0.002(1) -0.003(1) -0.003(1)
C(18) 0.022(2) 0.023(2) 0.013(2) 0.005(1) -0.0063(13) 0.000(1)
C(19) 0.024(2) 0.012(2) 0.023(2) 0.002(1) -0.004(1) -0.006(1)
C(20) 0.026(2) 0.012(2) 0.021(2) 0.003(1) -0.005(1) -0.0021(13)
C(21) 0.025(2) 0.014(2) 0.019(2) 0.001(1) -0.005(1) -0.0017(13)
C(22) 0.026(2) 0.018(2) 0.026(2) 0.002(2) -0.002(2) 0.002(2)
C(23) 0.029(2) 0.029(2) 0.033(2) -0.002(2) -0.002(2) 0.004(2)
C(24) 0.029(2) 0.030(2) 0.036(3) -0.003(2) 0.004(2) 0.001(2)

loop_
_geom_bond_atom_site_label_1
_geom_bond_atom_site_label_2
_geom_bond_distance
_geom_bond_publ_flag
_geom_bond_site_symmetry_1
_geom_bond_site_symmetry_2
Br(1) C(1) 1.869(4) yes . .
Br(2) C(18) 1.871(4) yes . .
S(1) C(1) 1.716(4) yes . .
S(1) C(4) 1.743(4) yes . .
S(2) C(15) 1.736(3) yes . .
S(2) C(18) 1.710(4) yes . .
N(1) N(2) 1.308(5) yes . .
N(1) C(11) 1.354(4) yes . .
N(2) C(14) 1.356(5) yes . .
C(1) C(2) 1.358(5) yes . .
C(2) C(3) 1.417(6) yes . .
C(2) H(1) 0.950(5) no . .
C(3) C(4) 1.392(5) yes . .
C(3) C(5) 1.507(5) yes . .
C(4) C(11) 1.454(5) yes . .
C(5) C(6) 1.522(5) yes . .
C(5) H(2) 0.950(6) no . .
C(5) H(3) 0.950(5) no . .
C(6) C(7) 1.522(6) yes . .
C(6) H(4) 0.950(5) no . .
C(6) H(5) 0.950(6) no . .
C(7) C(8) 1.527(6) yes . .
C(7) H(6) 0.950(6) no . .
C(7) H(7) 0.950(6) no . .
C(8) C(9) 1.514(6) yes . .
C(8) H(8) 0.950(6) no . .
C(8) H(9) 0.950(6) no . .
C(9) C(10) 1.527(6) yes . .
C(9) H(10) 0.950(6) no . .
C(9) H(11) 0.950(6) no . .
C(10) H(12) 0.950(7) no . .
C(10) H(13) 0.950(7) no . .
C(10) H(14) 0.950(7) no . .
C(11) C(12) 1.383(5) yes . .
C(12) C(13) 1.387(6) yes . .
C(12) H(15) 0.950(5) no . .
C(13) C(14) 1.386(5) yes . .
C(13) H(16) 0.950(6) no . .
C(14) C(15) 1.465(5) yes . .
C(15) C(16) 1.388(5) yes . .
C(16) C(17) 1.420(5) yes . .
C(16) C(19) 1.517(5) yes . .
C(17) C(18) 1.369(5) yes . .
C(17) H(17) 0.950(6) no . .
C(19) C(20) 1.532(5) yes . .
C(19) H(18) 0.950(5) no . .
C(19) H(19) 0.950(6) no . .
C(20) C(21) 1.523(5) yes . .
C(20) H(20) 0.950(6) no . .
C(20) H(21) 0.950(5) no . .
C(21) C(22) 1.525(5) yes . .
C(21) H(22) 0.950(5) no . .
C(21) H(23) 0.950(6) no . .
C(22) C(23) 1.512(6) yes . .
C(22) H(24) 0.950(6) no . .
C(22) H(25) 0.950(5) no . .
C(23) C(24) 1.529(6) yes . .
C(23) H(26) 0.950(6) no . .
C(23) H(27) 0.950(7) no . .
C(24) H(28) 0.950(8) no . .
C(24) H(29) 0.950(7) no . .
C(24) H(30) 0.950(7) no . .

loop_
_cod_related_entry_id
_cod_related_entry_database
_cod_related_entry_code
1 ChemSpider 21122963
